data_7010876
loop_
_publ_author_name
'Ogden, Mark I.'
'Skelton, Brian W.'
'White, Allan H.'

_publ_section_title
;
 Syntheses, structural studies and solution properties of iron
 complexes of some amide-substituted calixarenes
;
_journal_issue 20
_journal_name_full 'Journal of the Chemical Society, Dalton Transactions'
_journal_page_first 3073
_journal_paper_doi 10.1039/b104963c
_journal_year 2001
_chemical_formula_sum 'C62 H90 Cl8 Fe3 N3 O8'
_chemical_formula_weight 1456.58
_space_group_IT_number 14
_symmetry_cell_setting monoclinic
_symmetry_space_group_name_Hall '-P 2yn'
_symmetry_space_group_name_H-M 'P 1 21/n 1'
_cell_angle_alpha 90.00000
_cell_angle_beta 100.6810(10)
_cell_angle_gamma 90.00000
_cell_formula_units_Z 4
_cell_length_a 19.8800(10)
_cell_length_b 14.7650(10)
_cell_length_c 25.914(2)
_cell_measurement_reflns_used 8192
_cell_measurement_temperature 150
_cell_measurement_theta_max 23.1
_cell_measurement_theta_min 2.8
_cell_volume 7474.7(9)
_computing_cell_refinement 'Siemens SAINT (Siemens, 1995)'
_computing_data_collection 'Siemens SMART (Siemens, 1995)'
_computing_data_reduction 'xtal ADDREF SORTRF'
_computing_molecular_graphics xtal
_computing_publication_material 'xtal BONDLA CIFIO'
_computing_structure_refinement 'xtal CRYLSQ'
_computing_structure_solution xtal
_diffrn_ambient_temperature 150
_diffrn_measurement_device_type
;
Bruker SMART CCD diffractometer
;
_diffrn_measurement_method '\w scans'
_diffrn_radiation_detector 'CCD area detector'
_diffrn_radiation_monochromator graphite
_diffrn_radiation_source 'sealed tube'
_diffrn_radiation_type 'Mo K\a'
_diffrn_radiation_wavelength .71073
_diffrn_reflns_av_R_equivalents .028
_diffrn_reflns_av_sigmaI/netI .078
_diffrn_reflns_limit_h_max 25
_diffrn_reflns_limit_h_min -27
_diffrn_reflns_limit_k_max 19
_diffrn_reflns_limit_k_min 0
_diffrn_reflns_limit_l_max 34
_diffrn_reflns_limit_l_min 0
_diffrn_reflns_number 70920
_diffrn_reflns_theta_max 29.04
_diffrn_reflns_theta_min 1.43
_diffrn_standards_decay_% 0
_exptl_absorpt_coefficient_mu .909
_exptl_absorpt_correction_T_max .831
_exptl_absorpt_correction_T_min .665
_exptl_absorpt_correction_type multi-scan
_exptl_absorpt_process_details
;
SADABS; Sheldrick, 1996
;
_exptl_crystal_colour dark
_exptl_crystal_density_diffrn 1.294
_exptl_crystal_description rhomboid
_exptl_crystal_F_000 3044
_exptl_crystal_size_max .45
_exptl_crystal_size_mid .45
_exptl_crystal_size_min .45
_refine_diff_density_max .594
_refine_diff_density_min -.603
_refine_ls_goodness_of_fit_all 1.125
_refine_ls_goodness_of_fit_ref 1.222
_refine_ls_hydrogen_treatment refall
_refine_ls_matrix_type full
_refine_ls_number_constraints 0
_refine_ls_number_parameters 1154
_refine_ls_number_reflns 13314
_refine_ls_number_restraints 11
_refine_ls_R_factor_all .072
_refine_ls_R_factor_gt .043
_refine_ls_shift/su_max .056
_refine_ls_shift/su_mean .002
_refine_ls_structure_factor_coef F
_refine_ls_weighting_scheme calc
_refine_ls_wR_factor_all .053
_refine_ls_wR_factor_ref .048
_reflns_d_resolution_high .732
_reflns_d_resolution_low 14.234
_reflns_Friedel_coverage 0
_reflns_limit_h_max 27
_reflns_limit_h_min 0
_reflns_limit_k_max 19
_reflns_limit_k_min 0
_reflns_limit_l_max 34
_reflns_limit_l_min -34
_reflns_number_gt 13314
_reflns_number_total 18533
_reflns_threshold_expression 'F    > 4.00 sig(F   )'
_cod_data_source_file b104963c.txt
_cod_data_source_block mofe
_cod_original_sg_symbol_Hall -p_2yn
_cod_original_sg_symbol_H-M P_1_21/n_1
_cod_database_code 7010876

loop_
_symmetry_equiv_pos_as_xyz
+x,+y,+z
1/2-x,1/2+y,1/2-z
-x,-y,-z
1/2+x,1/2-y,1/2+z

loop_
_atom_site_label
_atom_site_fract_x
_atom_site_fract_y
_atom_site_fract_z
_atom_site_U_iso_or_equiv
_atom_site_adp_type
_atom_site_calc_flag
_atom_site_calc_attached_atom
_atom_site_occupancy
_atom_site_disorder_assembly
_atom_site_disorder_group
Fe1 .436687(16) .23533(2) .757697(13) .02204(15) Uani ? ? 1.00000 ? ?
O11 .40900(8) .34712(10) .69559(6) .0224(7) Uani ? ? 1.00000 ? ?
C101 .35184(13) .40242(17) .70213(11) .0272(12) Uani ? ? 1.00000 ? ?
C102 .31505(12) .35262(16) .73974(9) .0256(11) Uani ? ? 1.00000 ? ?
O102 .33725(8) .27651(11) .75671(6) .0275(8) Uani ? ? 1.00000 ? ?
N10 .26030(11) .38857(14) .75318(9) .0343(11) Uani ? ? 1.00000 ? ?
C1011 .22375(17) .3383(2) .78870(15) .0500(18) Uani ? ? 1.00000 ? ?
C1012 .1674(2) .2812(3) .7588(2) .075(3) Uani ? ? 1.00000 ? ?
C1021 .23181(17) .4765(2) .73432(16) .0502(18) Uani ? ? 1.00000 ? ?
C1022 .2516(2) .5514(2) .7735(2) .067(2) Uani ? ? 1.00000 ? ?
C11 .41941(11) .34248(15) .64302(9) .0219(10) Uani ? ? 1.00000 ? ?
C12 .47336(11) .39133(15) .62982(9) .0218(10) Uani ? ? 1.00000 ? ?
C13 .48376(12) .38639(16) .57804(9) .0250(11) Uani ? ? 1.00000 ? ?
C14 .44270(12) .33452(16) .54016(9) .0254(11) Uani ? ? 1.00000 ? ?
C141 .45478(13) .32697(18) .48361(9) .0312(12) Uani ? ? 1.00000 ? ?
C142 .52370(16) .3679(2) .47714(12) .0397(16) Uani ? ? 1.00000 ? ?
C143 .4549(2) .2271(2) .46806(14) .0484(18) Uani ? ? 1.00000 ? ?
C144 .39715(18) .3772(3) .44692(12) .0481(18) Uani ? ? 1.00000 ? ?
C15 .38901(13) .28701(16) .55553(10) .0263(11) Uani ? ? 1.00000 ? ?
C16 .37657(11) .28864(15) .60653(9) .0236(10) Uani ? ? 1.00000 ? ?
C1 .32072(12) .22788(16) .61986(10) .0251(11) Uani ? ? 1.00000 ? ?
O21 .54588(8) .31819(11) .75685(6) .0224(7) Uani ? ? 1.00000 ? ?
C201 .56479(13) .37765(18) .80120(10) .0273(12) Uani ? ? 1.00000 ? ?
C202 .50857(14) .37533(19) .83201(10) .0349(13) Uani ? ? 1.00000 ? ?
O202 .45731(10) .32532(15) .81613(7) .0465(11) Uani ? ? 1.00000 ? ?
N20 .51298(14) .4233(2) .87531(10) .0553(15) Uani ? ? 1.00000 ? ?
C2011 .4584(3) .4136(5) .9064(2) .127(4) Uani ? ? 1.00000 ? ?
C2012 .3975(4) .4587(6) .8882(3) .174(7) Uani ? ? 1.00000 ? ?
C2021 .5740(2) .4774(3) .89802(16) .060(2) Uani ? ? 1.00000 ? ?
C2022 .5564(3) .5729(3) .9103(2) .078(3) Uani ? ? 1.00000 ? ?
C21 .59643(11) .32505(15) .72471(9) .0222(10) Uani ? ? 1.00000 ? ?
C22 .65425(11) .26951(16) .73578(9) .0236(10) Uani ? ? 1.00000 ? ?
C23 .70393(12) .27955(16) .70448(9) .0246(11) Uani ? ? 1.00000 ? ?
C24 .69799(11) .34207(16) .66374(9) .0251(11) Uani ? ? 1.00000 ? ?
C241 .75348(12) .35246(18) .62990(10) .0301(12) Uani ? ? 1.00000 ? ?
C242 .7230(2) .3858(4) .57498(15) .067(2) Uani ? ? 1.00000 ? ?
C243 .78838(18) .2618(2) .62415(14) .0449(17) Uani ? ? 1.00000 ? ?
C244 .80647(18) .4206(3) .65646(17) .053(2) Uani ? ? 1.00000 ? ?
C25 .64006(12) .39714(16) .65559(9) .0247(11) Uani ? ? 1.00000 ? ?
C26 .58838(11) .38901(15) .68490(9) .0223(10) Uani ? ? 1.00000 ? ?
C2 .52343(11) .44411(16) .67001(9) .0224(11) Uani ? ? 1.00000 ? ?
O31 .52606(8) .13083(11) .78597(6) .0245(8) Uani ? ? 1.00000 ? ?
C301 .52058(13) .0815(2) .83302(10) .0311(13) Uani ? ? 1.00000 ? ?
C302 .44858(13) .09778(17) .84269(10) .0302(12) Uani ? ? 1.00000 ? ?
O302 .41084(9) .15248(12) .81419(7) .0337(9) Uani ? ? 1.00000 ? ?
N30 .42683(12) .05374(16) .88092(9) .0398(12) Uani ? ? 1.00000 ? ?
C3011 .4668(2) -.0170(3) .91313(15) .067(2) Uani ? ? 1.00000 ? ?
C3012 .4472(4) -.1106(3) .8938(2) .102(4) Uani ? ? 1.00000 ? ?
C3021 .35778(16) .0725(2) .89187(13) .0464(17) Uani ? ? 1.00000 ? ?
C3022 .3590(3) .1384(4) .9350(2) .080(3) Uani ? ? 1.00000 ? ?
C31 .56283(11) .08247(15) .75273(9) .0228(10) Uani ? ? 1.00000 ? ?
C32 .53187(11) .00953(15) .72325(9) .0236(11) Uani ? ? 1.00000 ? ?
C33 .57072(12) -.03756(16) .69265(10) .0255(11) Uani ? ? 1.00000 ? ?
C34 .63854(11) -.01527(16) .69101(9) .0243(11) Uani ? ? 1.00000 ? ?
C341 .67775(12) -.06900(17) .65571(10) .0287(12) Uani ? ? 1.00000 ? ?
C342 .67026(15) -.17096(19) .66414(12) .0350(14) Uani ? ? 1.00000 ? ?
C343 .75434(15) -.0465(2) .66682(15) .0460(17) Uani ? ? 1.00000 ? ?
C344 .64816(17) -.0439(2) .59885(11) .0403(16) Uani ? ? 1.00000 ? ?
C35 .66627(12) .05893(16) .72038(9) .0245(11) Uani ? ? 1.00000 ? ?
C36 .62933(11) .10960(15) .75090(9) .0225(10) Uani ? ? 1.00000 ? ?
C3 .66083(12) .19552(16) .77693(9) .0241(11) Uani ? ? 1.00000 ? ?
O41 .42028(8) .16057(11) .70230(6) .0247(8) Uani ? ? 1.00000 ? ?
C41 .39205(11) .10119(15) .66579(9) .0220(10) Uani ? ? 1.00000 ? ?
C42 .34275(11) .12983(16) .62308(9) .0241(11) Uani ? ? 1.00000 ? ?
C43 .31514(12) .06657(17) .58529(10) .0270(11) Uani ? ? 1.00000 ? ?
C44 .33538(12) -.02431(17) .58864(10) .0285(12) Uani ? ? 1.00000 ? ?
C441 .30810(15) -.09327(18) .54528(11) .0378(14) Uani ? ? 1.00000 ? ?
C442 .3684(2) -.1206(3) .51864(15) .055(2) Uani ? ? 1.00000 ? ?
C443 .2806(3) -.1773(3) .56857(16) .063(2) Uani ? ? 1.00000 ? ?
C444 .25141(17) -.0546(2) .50340(13) .0464(17) Uani ? ? 1.00000 ? ?
C45 .38306(12) -.05088(17) .63280(10) .0271(12) Uani ? ? 1.00000 ? ?
C46 .41086(11) .00952(15) .67177(9) .0228(10) Uani ? ? 1.00000 ? ?
C4 .45845(11) -.02006(17) .72120(10) .0247(11) Uani ? ? 1.00000 ? ?
Fe2 .524458(18) .67685(2) .745542(14) .02932(17) Uani ? ? 1.00000 ? ?
Cl21 .62420(3) .61182(5) .74861(3) .0438(4) Uani ? ? 1.00000 ? ?
Cl22 .45344(4) .58054(5) .77284(3) .0452(4) Uani ? ? 1.00000 ? ?
Cl23 .53560(4) .79346(5) .79777(3) .0419(3) Uani ? ? 1.00000 ? ?
Cl24 .47960(4) .71796(5) .66516(3) .0416(3) Uani ? ? 1.00000 ? ?
Fe3 .64320(2) .22531(3) .988836(17) .0463(2) Uani ? ? 1.00000 ? ?
Cl31 .70806(11) .11469(15) 1.03212(8) .0485(9) Uani ? ? .50000 ? ?
Cl32 .53917(10) .16605(16) .96557(7) .0641(11) Uani ? ? .50000 ? ?
Cl33 .68111(13) .25733(16) .91822(8) .0694(12) Uani ? ? .50000 ? ?
Cl34 .6372(3) .3386(2) 1.03745(14) .0596(14) Uani ? ? .50000 ? ?
Cl31' .6725(2) .0933(2) 1.00732(19) .158(3) Uani ? ? .50000 ? ?
Cl32' .54422(15) .2340(3) .93836(16) .145(3) Uani ? ? .50000 ? ?
Cl33' .71972(16) .29114(18) .94837(12) .0942(17) Uani ? ? .50000 ? ?
Cl34' .6360(3) .3156(4) 1.05610(17) .098(3) Uani ? ? .50000 ? ?
O01 .3164(4) .6009(5) .6452(3) .118(5) Uani ? ? .50000 ? ?
O02 .3202(5) .5057(7) .5562(4) .167(8) Uani ? ? .50000 ? ?
H101a .3220(14) .4101(18) .6685(11) .036(8) Uiso ? ? 1.00000 ? ?
H101b .3649(15) .463(2) .7159(11) .041(8) Uiso ? ? 1.00000 ? ?
H1011a .2084(17) .384(2) .8109(13) .056(9) Uiso ? ? 1.00000 ? ?
H1011b .2596(18) .303(2) .8114(13) .060(10) Uiso ? ? 1.00000 ? ?
H1012a .147(2) .251(3) .7829(17) .088(14) Uiso ? ? 1.00000 ? ?
H1012b .184(2) .240(3) .7381(17) .090(15) Uiso ? ? 1.00000 ? ?
H1012c .128(2) .314(3) .7335(15) .078(13) Uiso ? ? 1.00000 ? ?
H1021a .1870(16) .470(2) .7274(11) .039(8) Uiso ? ? 1.00000 ? ?
H1021b .2442(17) .489(2) .7025(13) .057(10) Uiso ? ? 1.00000 ? ?
H1022a .233(2) .609(3) .7641(14) .076(12) Uiso ? ? 1.00000 ? ?
H1022b .300(2) .557(3) .7766(14) .074(12) Uiso ? ? 1.00000 ? ?
H1022c .243(2) .537(3) .8092(17) .087(14) Uiso ? ? 1.00000 ? ?
H13 .5227(14) .4188(18) .5704(10) .031(7) Uiso ? ? 1.00000 ? ?
H142a .5299(15) .360(2) .4427(12) .045(8) Uiso ? ? 1.00000 ? ?
H142b .5652(18) .337(2) .5013(14) .063(10) Uiso ? ? 1.00000 ? ?
H142c .5275(14) .430(2) .4854(11) .038(8) Uiso ? ? 1.00000 ? ?
H143a .4641(17) .221(2) .4308(14) .058(10) Uiso ? ? 1.00000 ? ?
H143b .412(2) .204(2) .4671(14) .067(11) Uiso ? ? 1.00000 ? ?
H143c .4915(18) .192(2) .4936(14) .058(10) Uiso ? ? 1.00000 ? ?
H144a .4046(16) .370(2) .4122(13) .054(9) Uiso ? ? 1.00000 ? ?
H144b .3942(16) .445(2) .4572(12) .054(9) Uiso ? ? 1.00000 ? ?
H144c .3519(17) .353(2) .4485(12) .049(9) Uiso ? ? 1.00000 ? ?
H15 .3600(13) .2525(17) .5320(10) .023(6) Uiso ? ? 1.00000 ? ?
H1a .2793(12) .2357(15) .5938(9) .017(6) Uiso ? ? 1.00000 ? ?
H1b .3081(13) .2451(16) .6526(10) .024(6) Uiso ? ? 1.00000 ? ?
H201a .5686(13) .437(2) .7886(10) .032(7) Uiso ? ? 1.00000 ? ?
H201b .6035(14) .3576(18) .8220(11) .031(7) Uiso ? ? 1.00000 ? ?
H2011a .4748(10) .431(2) .9456(11) .059(10) Uiso ? ? 1.00000 ? ?
H2011b .4440(16) .353(3) .9050(11) .22(4) Uiso ? ? 1.00000 ? ?
H2012a .363(2) .444(4) .912(2) .23(3) Uiso ? ? 1.00000 ? ?
H2012b .376(2) .434(4) .8522(19) .18(3) Uiso ? ? 1.00000 ? ?
H2012c .4080(12) .524(3) .888(2) .16(3) Uiso ? ? 1.00000 ? ?
H2021a .600(2) .484(3) .8737(19) .110(17) Uiso ? ? 1.00000 ? ?
H2021b .597(2) .467(3) .9346(16) .081(13) Uiso ? ? 1.00000 ? ?
H2022a .605(3) .604(3) .9248(18) .110(16) Uiso ? ? 1.00000 ? ?
H2022b .520(3) .571(4) .944(2) .14(2) Uiso ? ? 1.00000 ? ?
H2022c .528(4) .588(5) .873(3) .19(3) Uiso ? ? 1.00000 ? ?
H23 .7398(13) .2435(16) .7126(9) .019(6) Uiso ? ? 1.00000 ? ?
H242a .7585(18) .385(2) .5558(13) .063(10) Uiso ? ? 1.00000 ? ?
H242b .704(2) .451(3) .5754(14) .072(12) Uiso ? ? 1.00000 ? ?
H242c .688(2) .346(3) .5616(16) .087(16) Uiso ? ? 1.00000 ? ?
H243a .8221(16) .268(2) .5994(12) .048(9) Uiso ? ? 1.00000 ? ?
H243b .758(2) .221(2) .6109(14) .063(11) Uiso ? ? 1.00000 ? ?
H243c .8107(17) .241(2) .6564(13) .049(9) Uiso ? ? 1.00000 ? ?
H244a .8435(17) .429(2) .6365(13) .057(9) Uiso ? ? 1.00000 ? ?
H244b .8268(16) .400(2) .6911(13) .046(9) Uiso ? ? 1.00000 ? ?
H244c .785(2) .481(3) .6571(15) .082(13) Uiso ? ? 1.00000 ? ?
H25 .6340(14) .4385(19) .6314(11) .034(7) Uiso ? ? 1.00000 ? ?
H2a .5056(12) .4578(16) .7020(9) .020(6) Uiso ? ? 1.00000 ? ?
H2b .5360(11) .5031(16) .6566(9) .014(5) Uiso ? ? 1.00000 ? ?
H301a .5530(15) .1046(19) .8613(11) .038(8) Uiso ? ? 1.00000 ? ?
H301b .5281(13) .014(2) .8291(10) .033(7) Uiso ? ? 1.00000 ? ?
H3011a .4595(15) -.004(2) .9516(12) .044(8) Uiso ? ? 1.00000 ? ?
H3011b .512(2) -.002(2) .9150(14) .063(11) Uiso ? ? 1.00000 ? ?
H3012a .472(2) -.149(3) .9169(19) .103(16) Uiso ? ? 1.00000 ? ?
H3012b .457(2) -.118(3) .8563(19) .106(15) Uiso ? ? 1.00000 ? ?
H3012c .400(3) -.119(3) .8964(19) .106(17) Uiso ? ? 1.00000 ? ?
H3021a .3402(15) .012(2) .9024(12) .048(9) Uiso ? ? 1.00000 ? ?
H3021b .3310(17) .094(2) .8606(13) .058(10) Uiso ? ? 1.00000 ? ?
H3022a .312(2) .146(3) .9425(15) .079(12) Uiso ? ? 1.00000 ? ?
H3022b .380(2) .196(3) .9292(18) .098(17) Uiso ? ? 1.00000 ? ?
H3022c .391(2) .122(3) .9668(18) .091(16) Uiso ? ? 1.00000 ? ?
H33 .5485(13) -.0842(17) .6723(10) .025(7) Uiso ? ? 1.00000 ? ?
H342a .6978(15) -.204(2) .6415(12) .046(8) Uiso ? ? 1.00000 ? ?
H342b .6208(16) -.191(2) .6553(11) .041(8) Uiso ? ? 1.00000 ? ?
H342c .6881(16) -.186(2) .6993(13) .052(9) Uiso ? ? 1.00000 ? ?
H343a .7749(18) -.084(2) .6414(13) .064(10) Uiso ? ? 1.00000 ? ?
H343b .7729(16) -.057(2) .7046(13) .051(9) Uiso ? ? 1.00000 ? ?
H343c .7608(14) .013(2) .6557(11) .038(8) Uiso ? ? 1.00000 ? ?
H344a .6689(15) -.077(2) .5739(11) .041(8) Uiso ? ? 1.00000 ? ?
H344b .6525(16) .022(2) .5939(12) .053(9) Uiso ? ? 1.00000 ? ?
H344c .5973(16) -.054(2) .5894(11) .042(8) Uiso ? ? 1.00000 ? ?
H35 .7119(12) .0744(14) .7211(8) .012(5) Uiso ? ? 1.00000 ? ?
H3a .6401(13) .2152(17) .8041(10) .029(7) Uiso ? ? 1.00000 ? ?
H3b .7104(13) .1845(17) .7921(9) .025(6) Uiso ? ? 1.00000 ? ?
H43 .2814(13) .0866(16) .5566(10) .023(6) Uiso ? ? 1.00000 ? ?
H442a .354(2) -.168(3) .4901(16) .085(13) Uiso ? ? 1.00000 ? ?
H442b .403(2) -.149(3) .5464(15) .075(12) Uiso ? ? 1.00000 ? ?
H442c .3848(19) -.064(3) .5029(14) .070(12) Uiso ? ? 1.00000 ? ?
H443a .266(2) -.222(3) .5393(16) .086(13) Uiso ? ? 1.00000 ? ?
H443b .238(2) -.159(3) .5838(19) .110(17) Uiso ? ? 1.00000 ? ?
H443c .3187(19) -.206(2) .5922(14) .061(11) Uiso ? ? 1.00000 ? ?
H444a .2349(17) -.100(2) .4765(13) .063(10) Uiso ? ? 1.00000 ? ?
H444b .2681(17) -.004(2) .4840(13) .061(10) Uiso ? ? 1.00000 ? ?
H444c .2108(16) -.039(2) .5209(12) .049(9) Uiso ? ? 1.00000 ? ?
H45 .3988(12) -.1114(17) .6360(9) .023(6) Uiso ? ? 1.00000 ? ?
H4a .4403(13) .0038(17) .7522(10) .031(7) Uiso ? ? 1.00000 ? ?
H4b .4559(12) -.0812(17) .7232(9) .018(6) Uiso ? ? 1.00000 ? ?

loop_
_atom_site_aniso_label
_atom_site_aniso_U_11
_atom_site_aniso_U_22
_atom_site_aniso_U_33
_atom_site_aniso_U_12
_atom_site_aniso_U_13
_atom_site_aniso_U_23
Fe1 .02025(16) .02457(17) .02260(16) .00070(13) .00731(13) .00167(13)
O11 .0206(8) .0242(8) .0249(8) .0039(6) .0104(6) .0019(6)
C101 .0234(12) .0255(13) .0363(14) .0057(10) .0147(11) .0050(10)
C102 .0220(11) .0267(12) .0298(12) .0009(9) .0090(10) -.0010(10)
O102 .0250(8) .0274(9) .0329(9) .0045(7) .0130(7) .0061(7)
N10 .0276(11) .0304(11) .0507(14) .0075(9) .0224(10) .0059(10)
C1011 .0466(18) .0425(18) .074(2) .0113(15) .0438(18) .0124(16)
C1012 .049(2) .050(2) .139(5) -.0075(19) .053(3) -.002(3)
C1021 .0351(17) .0389(17) .085(3) .0176(14) .0346(17) .0168(16)
C1022 .051(2) .0335(18) .129(4) .0057(16) .049(2) -.004(2)
C11 .0212(11) .0222(11) .0240(11) .0036(9) .0088(9) .0028(9)
C12 .0204(11) .0204(11) .0253(11) .0024(9) .0063(9) .0018(9)
C13 .0239(12) .0250(12) .0273(12) -.0002(10) .0080(10) .0052(10)
C14 .0269(12) .0243(12) .0254(12) .0007(10) .0055(10) .0030(9)
C141 .0380(14) .0330(14) .0236(12) -.0057(11) .0077(11) -.0016(10)
C142 .0476(18) .0474(18) .0281(15) -.0134(14) .0171(13) -.0078(13)
C143 .067(2) .0416(18) .0424(18) -.0128(17) .0263(17) -.0119(14)
C144 .048(2) .067(2) .0283(16) -.0005(17) .0050(14) .0107(15)
C15 .0269(12) .0241(12) .0264(12) -.0010(10) .0010(10) .0002(10)
C16 .0193(11) .0233(11) .0284(12) .0018(9) .0047(9) .0045(9)
C1 .0188(11) .0261(12) .0301(13) -.0011(9) .0037(10) .0022(10)
O21 .0195(8) .0266(8) .0226(8) .0003(6) .0080(6) -.0018(6)
C201 .0266(12) .0291(13) .0271(13) -.0019(11) .0072(10) -.0031(10)
C202 .0381(15) .0403(15) .0296(13) -.0104(12) .0152(11) -.0062(11)
O202 .0423(11) .0648(14) .0391(11) -.0269(10) .0248(9) -.0237(10)
N20 .0580(17) .075(2) .0416(14) -.0335(15) .0315(13) -.0301(13)
C2011 .123(5) .190(6) .094(4) -.101(5) .090(4) -.103(4)
C2012 .132(6) .184(7) .249(9) -.084(5) .150(7) -.148(7)
C2021 .059(2) .070(2) .053(2) -.026(2) .0198(19) -.0263(19)
C2022 .076(3) .074(3) .081(3) -.016(2) .005(3) -.032(2)
C21 .0182(10) .0254(11) .0247(11) -.0027(9) .0085(9) -.0025(9)
C22 .0210(11) .0258(12) .0236(11) -.0032(9) .0032(9) -.0034(9)
C23 .0176(11) .0280(12) .0281(12) .0021(10) .0036(9) -.0015(10)
C24 .0202(11) .0305(13) .0255(12) -.0030(10) .0067(9) -.0033(10)
C241 .0219(12) .0408(14) .0298(13) .0005(11) .0110(10) .0007(11)
C242 .044(2) .119(4) .044(2) .028(2) .0266(17) .026(2)
C243 .0414(17) .053(2) .0469(19) .0045(15) .0244(15) -.0051(16)
C244 .0404(18) .056(2) .072(3) -.0170(16) .0324(18) -.0156(19)
C25 .0230(12) .0259(12) .0257(12) -.0016(9) .0062(10) .0025(10)
C26 .0200(11) .0227(11) .0241(11) -.0009(9) .0040(9) -.0027(9)
C2 .0214(11) .0218(12) .0249(12) .0007(9) .0070(9) .0007(9)
O31 .0230(8) .0286(9) .0242(8) .0037(7) .0097(7) .0045(7)
C301 .0271(13) .0426(16) .0249(13) .0035(12) .0087(10) .0109(11)
C302 .0292(13) .0362(14) .0277(13) .0038(11) .0121(10) .0072(11)
O302 .0279(9) .0416(10) .0355(10) .0090(8) .0162(8) .0139(8)
N30 .0369(12) .0494(14) .0389(13) .0132(11) .0220(10) .0207(11)
C3011 .064(2) .092(3) .055(2) .038(2) .038(2) .046(2)
C3012 .156(6) .071(3) .104(4) .062(3) .092(4) .047(3)
C3021 .0385(16) .056(2) .052(2) .0093(14) .0290(15) .0203(16)
C3022 .059(3) .103(4) .089(4) .013(3) .039(3) -.021(3)
C31 .0206(11) .0247(11) .0249(12) .0049(9) .0085(9) .0050(9)
C32 .0198(11) .0224(11) .0287(12) -.0007(9) .0051(9) .0065(9)
C33 .0218(11) .0237(12) .0306(13) .0016(9) .0039(10) .0011(10)
C34 .0201(11) .0258(12) .0279(12) .0028(9) .0071(9) .0033(9)
C341 .0217(11) .0315(13) .0349(13) -.0007(10) .0103(10) -.0051(10)
C342 .0322(14) .0329(14) .0413(16) .0063(12) .0102(13) -.0032(12)
C343 .0265(14) .050(2) .065(2) -.0032(13) .0193(15) -.0226(17)
C344 .0481(18) .0410(17) .0356(15) -.0014(14) .0177(14) -.0044(13)
C35 .0166(11) .0286(12) .0289(12) .0007(9) .0062(9) .0028(10)
C36 .0204(11) .0255(12) .0214(11) .0020(9) .0034(9) .0038(9)
C3 .0195(11) .0287(13) .0243(12) .0016(9) .0049(10) .0005(9)
O41 .0225(8) .0235(8) .0280(9) .0011(6) .0038(7) -.0001(7)
C41 .0170(10) .0248(12) .0258(12) -.0029(9) .0080(9) -.0003(9)
C42 .0181(10) .0267(12) .0292(12) -.0028(9) .0091(9) .0026(9)
C43 .0228(11) .0309(13) .0280(12) -.0041(10) .0063(10) .0026(10)
C44 .0243(12) .0303(13) .0339(13) -.0064(10) .0128(10) -.0030(10)
C441 .0430(16) .0338(14) .0374(15) -.0072(12) .0098(12) -.0075(12)
C442 .060(2) .060(2) .047(2) .0106(19) .0122(17) -.0159(18)
C443 .093(3) .044(2) .049(2) -.031(2) .003(2) -.0060(17)
C444 .0461(18) .052(2) .0406(17) -.0095(15) .0059(14) -.0141(15)
C45 .0238(12) .0226(12) .0380(14) -.0008(10) .0141(10) -.0016(10)
C46 .0161(10) .0243(11) .0304(12) -.0003(9) .0104(9) .0028(9)
C4 .0180(11) .0227(12) .0348(14) -.0001(9) .0086(10) .0050(10)
Fe2 .02513(18) .02833(19) .0345(2) .00132(15) .00565(15) -.00261(15)
Cl21 .0272(3) .0363(4) .0664(5) .0049(3) .0049(3) -.0066(3)
Cl22 .0411(4) .0404(4) .0588(5) -.0074(3) .0217(3) -.0048(3)
Cl23 .0427(4) .0362(4) .0433(4) .0048(3) -.0008(3) -.0096(3)
Cl24 .0427(4) .0491(4) .0327(3) .0069(3) .0063(3) -.0021(3)
Fe3 .0419(2) .0565(3) .0408(2) -.0051(2) .00837(19) .0058(2)
Cl31 .0519(10) .0424(9) .0484(9) -.0118(8) .0026(8) .0072(7)
Cl32 .0504(10) .0828(14) .0521(10) -.0248(10) -.0088(8) -.0036(10)
Cl33 .0924(16) .0796(14) .0441(10) .0044(12) .0333(10) .0237(9)
Cl34 .0573(14) .0537(12) .065(2) -.0018(10) .0032(15) -.0193(12)
Cl31' .198(4) .091(2) .236(5) .083(3) .171(4) .105(3)
Cl32' .0813(19) .144(3) .178(3) .019(2) -.059(2) -.081(3)
Cl33' .110(2) .0801(16) .109(2) -.0066(14) .0653(18) .0251(15)
Cl34' .0464(14) .157(4) .091(3) -.006(2) .014(2) -.050(3)
O01 .088(5) .095(5) .165(7) -.002(4) .012(5) .056(5)
O02 .185(9) .142(8) .159(8) .067(7) -.006(7) -.003(7)

loop_
_atom_type_symbol
_atom_type_description
_atom_type_oxidation_number
_atom_type_number_in_cell
_atom_type_scat_dispersion_real
_atom_type_scat_dispersion_imag
_atom_type_scat_source
C ? 0 248 .002 .002 'Int Tables Vol IV Tables 2.2B and 2.3.1'
H ? 0 360 0 0 'Int Tables Vol IV Tables 2.2B and 2.3.1'
Cl ? 0 32 .132 .159 'Int Tables Vol IV Tables 2.2B and 2.3.1'
Fe ? 0 12 .301 .845 'Int Tables Vol IV Tables 2.2B and 2.3.1'
N ? 0 12 .004 .003 'Int Tables Vol IV Tables 2.2B and 2.3.1'
O ? 0 32 .008 .006 'Int Tables Vol IV Tables 2.2B and 2.3.1'

loop_
_diffrn_attenuator_code
_diffrn_attenuator_scale
? ?

loop_
_geom_angle_atom_site_label_1
_geom_angle_atom_site_label_2
_geom_angle_atom_site_label_3
_geom_angle_site_symmetry_1
_geom_angle_site_symmetry_2
_geom_angle_site_symmetry_3
_geom_angle
_geom_angle_publ_flag
O11 Fe1 O102 . . . 71.06(6) ?
O11 Fe1 O21 . . . 74.79(5) ?
O11 Fe1 O202 . . . 92.40(7) ?
O11 Fe1 O31 . . . 138.91(6) ?
O11 Fe1 O302 . . . 150.57(6) ?
O11 Fe1 O41 . . . 84.09(6) ?
O102 Fe1 O21 . . . 133.49(6) ?
O102 Fe1 O202 . . . 82.82(7) ?
O102 Fe1 O31 . . . 149.21(6) ?
O102 Fe1 O302 . . . 79.51(7) ?
O102 Fe1 O41 . . . 98.03(7) ?
O21 Fe1 O202 . . . 67.93(7) ?
O21 Fe1 O31 . . . 73.60(5) ?
O21 Fe1 O302 . . . 129.34(6) ?
O21 Fe1 O41 . . . 108.93(7) ?
O202 Fe1 O31 . . . 99.33(7) ?
O202 Fe1 O302 . . . 84.19(8) ?
O202 Fe1 O41 . . . 175.88(8) ?
O31 Fe1 O302 . . . 70.24(6) ?
O31 Fe1 O41 . . . 82.02(6) ?
O302 Fe1 O41 . . . 99.93(7) ?
Fe1 O11 C101 . . . 114.69(14) ?
Fe1 O11 C11 . . . 125.41(13) ?
C101 O11 C11 . . . 113.65(17) ?
O11 C101 C102 . . . 106.7(2) ?
O11 C101 H101a . . . 109.2(18) ?
O11 C101 H101b . . . 113.5(17) ?
C102 C101 H101a . . . 110.4(18) ?
C102 C101 H101b . . . 109.6(18) ?
H101a C101 H101b . . . 107(2) ?
C101 C102 O102 . . . 118.7(2) ?
C101 C102 N10 . . . 119.8(2) ?
O102 C102 N10 . . . 121.5(2) ?
Fe1 O102 C102 . . . 122.77(16) ?
C102 N10 C1011 . . . 119.4(2) ?
C102 N10 C1021 . . . 123.9(3) ?
C1011 N10 C1021 . . . 116.7(3) ?
N10 C1011 C1012 . . . 111.6(3) ?
N10 C1011 H1011a . . . 105(2) ?
N10 C1011 H1011b . . . 105(2) ?
C1012 C1011 H1011a . . . 114(2) ?
C1012 C1011 H1011b . . . 113(2) ?
H1011a C1011 H1011b . . . 107(3) ?
C1011 C1012 H1012a . . . 108(3) ?
C1011 C1012 H1012b . . . 111(3) ?
C1011 C1012 H1012c . . . 117(2) ?
H1012a C1012 H1012b . . . 109(4) ?
H1012a C1012 H1012c . . . 107(4) ?
H1012b C1012 H1012c . . . 105(3) ?
N10 C1021 C1022 . . . 113.0(3) ?
N10 C1021 H1021a . . . 106.3(19) ?
N10 C1021 H1021b . . . 109(2) ?
C1022 C1021 H1021a . . . 111(2) ?
C1022 C1021 H1021b . . . 113(2) ?
H1021a C1021 H1021b . . . 106(3) ?
C1021 C1022 H1022a . . . 117(2) ?
C1021 C1022 H1022b . . . 105(2) ?
C1021 C1022 H1022c . . . 114(2) ?
H1022a C1022 H1022b . . . 106(3) ?
H1022a C1022 H1022c . . . 108(3) ?
H1022b C1022 H1022c . . . 106(3) ?
O11 C11 C12 . . . 117.99(18) ?
O11 C11 C16 . . . 119.9(2) ?
C12 C11 C16 . . . 122.1(2) ?
C11 C12 C13 . . . 117.9(2) ?
C11 C12 C2 . . . 122.5(2) ?
C13 C12 C2 . . . 119.4(2) ?
C12 C13 C14 . . . 122.5(2) ?
C12 C13 H13 . . . 116.2(15) ?
C14 C13 H13 . . . 121.3(15) ?
C13 C14 C141 . . . 122.8(2) ?
C13 C14 C15 . . . 117.2(2) ?
C141 C14 C15 . . . 120.0(2) ?
C14 C141 C142 . . . 112.2(2) ?
C14 C141 C143 . . . 109.3(2) ?
C14 C141 C144 . . . 109.0(2) ?
C142 C141 C143 . . . 107.8(3) ?
C142 C141 C144 . . . 108.7(2) ?
C143 C141 C144 . . . 109.9(2) ?
C141 C142 H142a . . . 109.7(18) ?
C141 C142 H142b . . . 113(2) ?
C141 C142 H142c . . . 113.2(19) ?
H142a C142 H142b . . . 107(3) ?
H142a C142 H142c . . . 109(3) ?
H142b C142 H142c . . . 106(2) ?
C141 C143 H143a . . . 109.8(18) ?
C141 C143 H143b . . . 109(2) ?
C141 C143 H143c . . . 110.8(19) ?
H143a C143 H143b . . . 106(3) ?
H143a C143 H143c . . . 110(3) ?
H143b C143 H143c . . . 112(3) ?
C141 C144 H144a . . . 107.6(19) ?
C141 C144 H144b . . . 112.0(16) ?
C141 C144 H144c . . . 112.9(18) ?
H144a C144 H144b . . . 113(3) ?
H144a C144 H144c . . . 108(3) ?
H144b C144 H144c . . . 104(3) ?
C14 C15 C16 . . . 122.9(2) ?
C14 C15 H15 . . . 120.8(17) ?
C16 C15 H15 . . . 116.3(17) ?
C11 C16 C15 . . . 117.4(2) ?
C11 C16 C1 . . . 124.2(2) ?
C15 C16 C1 . . . 118.3(2) ?
C16 C1 C42 . . . 111.3(2) ?
C16 C1 H1a . . . 109.5(15) ?
C16 C1 H1b . . . 111.5(15) ?
C42 C1 H1a . . . 110.6(13) ?
C42 C1 H1b . . . 108.9(14) ?
H1a C1 H1b . . . 105(2) ?
Fe1 O21 C201 . . . 113.00(14) ?
Fe1 O21 C21 . . . 138.59(12) ?
C201 O21 C21 . . . 108.40(17) ?
O21 C201 C202 . . . 107.6(2) ?
O21 C201 H201a . . . 108.4(16) ?
O21 C201 H201b . . . 110.2(17) ?
C202 C201 H201a . . . 108.9(18) ?
C202 C201 H201b . . . 108(2) ?
H201a C201 H201b . . . 113(2) ?
C201 C202 O202 . . . 118.6(2) ?
C201 C202 N20 . . . 120.4(2) ?
O202 C202 N20 . . . 121.0(3) ?
Fe1 O202 C202 . . . 132.4(2) ?
C202 N20 C2011 . . . 118.3(3) ?
C202 N20 C2021 . . . 123.3(3) ?
C2011 N20 C2021 . . . 117.9(3) ?
N20 C2011 C2012 . . . 116.9(5) ?
N20 C2011 H2011a . . . 112.4(13) ?
N20 C2011 H2011b . . . 109(2) ?
C2012 C2011 H2011a . . . 108.1(15) ?
C2012 C2011 H2011b . . . 102(2) ?
H2011a C2011 H2011b . . . 108(2) ?
C2011 C2012 H2012a . . . 109(3) ?
C2011 C2012 H2012b . . . 109(3) ?
C2011 C2012 H2012c . . . 107.4(16) ?
H2012a C2012 H2012b . . . 106(4) ?
H2012a C2012 H2012c . . . 112(5) ?
H2012b C2012 H2012c . . . 113(4) ?
N20 C2021 C2022 . . . 112.6(3) ?
N20 C2021 H2021a . . . 109(3) ?
N20 C2021 H2021b . . . 120(2) ?
C2022 C2021 H2021a . . . 103(3) ?
C2022 C2021 H2021b . . . 92(2) ?
H2021a C2021 H2021b . . . 118(4) ?
C2021 C2022 H2022a . . . 104(3) ?
C2021 C2022 H2022b . . . 109(2) ?
C2021 C2022 H2022c . . . 96(4) ?
H2022a C2022 H2022b . . . 112(4) ?
H2022a C2022 H2022c . . . 122(5) ?
H2022b C2022 H2022c . . . 112(5) ?
O21 C21 C22 . . . 118.8(2) ?
O21 C21 C26 . . . 119.2(2) ?
C22 C21 C26 . . . 122.0(2) ?
C21 C22 C23 . . . 117.5(2) ?
C21 C22 C3 . . . 121.9(2) ?
C23 C22 C3 . . . 120.5(2) ?
C22 C23 C24 . . . 122.8(2) ?
C22 C23 H23 . . . 115.1(17) ?
C24 C23 H23 . . . 122.1(17) ?
C23 C24 C241 . . . 122.0(2) ?
C23 C24 C25 . . . 117.0(2) ?
C241 C24 C25 . . . 121.0(2) ?
C24 C241 C242 . . . 111.2(2) ?
C24 C241 C243 . . . 110.8(2) ?
C24 C241 C244 . . . 108.5(2) ?
C242 C241 C243 . . . 107.5(3) ?
C242 C241 C244 . . . 109.3(3) ?
C243 C241 C244 . . . 109.5(2) ?
C241 C242 H242a . . . 107(2) ?
C241 C242 H242b . . . 112(2) ?
C241 C242 H242c . . . 107(3) ?
H242a C242 H242b . . . 109(3) ?
H242a C242 H242c . . . 112(4) ?
H242b C242 H242c . . . 110(3) ?
C241 C243 H243a . . . 110.7(17) ?
C241 C243 H243b . . . 110(2) ?
C241 C243 H243c . . . 111(2) ?
H243a C243 H243b . . . 108(3) ?
H243a C243 H243c . . . 110(3) ?
H243b C243 H243c . . . 108(3) ?
C241 C244 H244a . . . 111.9(18) ?
C241 C244 H244b . . . 110.4(19) ?
C241 C244 H244c . . . 110(2) ?
H244a C244 H244b . . . 108(3) ?
H244a C244 H244c . . . 105(3) ?
H244b C244 H244c . . . 112(3) ?
C24 C25 C26 . . . 122.7(2) ?
C24 C25 H25 . . . 121(2) ?
C26 C25 H25 . . . 116(2) ?
C21 C26 C25 . . . 118.0(2) ?
C21 C26 C2 . . . 122.1(2) ?
C25 C26 C2 . . . 119.7(2) ?
C12 C2 C26 . . . 108.61(19) ?
C12 C2 H2a . . . 113.1(13) ?
C12 C2 H2b . . . 112.9(12) ?
C26 C2 H2a . . . 108.6(13) ?
C26 C2 H2b . . . 107.7(13) ?
H2a C2 H2b . . . 106(2) ?
Fe1 O31 C301 . . . 114.94(14) ?
Fe1 O31 C31 . . . 125.55(12) ?
C301 O31 C31 . . . 112.74(18) ?
O31 C301 C302 . . . 106.3(2) ?
O31 C301 H301a . . . 109.0(18) ?
O31 C301 H301b . . . 112.1(16) ?
C302 C301 H301a . . . 110(2) ?
C302 C301 H301b . . . 109.5(16) ?
H301a C301 H301b . . . 110(2) ?
C301 C302 O302 . . . 119.2(2) ?
C301 C302 N30 . . . 119.7(2) ?
O302 C302 N30 . . . 121.2(2) ?
Fe1 O302 C302 . . . 127.45(17) ?
C302 N30 C3011 . . . 123.7(3) ?
C302 N30 C3021 . . . 119.7(2) ?
C3011 N30 C3021 . . . 116.5(3) ?
N30 C3011 C3012 . . . 112.6(3) ?
N30 C3011 H3011a . . . 104.6(16) ?
N30 C3011 H3011b . . . 106(2) ?
C3012 C3011 H3011a . . . 114.4(17) ?
C3012 C3011 H3011b . . . 116(2) ?
H3011a C3011 H3011b . . . 102(3) ?
C3011 C3012 H3012a . . . 106(3) ?
C3011 C3012 H3012b . . . 109(3) ?
C3011 C3012 H3012c . . . 107(3) ?
H3012a C3012 H3012b . . . 113(4) ?
H3012a C3012 H3012c . . . 108(4) ?
H3012b C3012 H3012c . . . 114(4) ?
N30 C3021 C3022 . . . 112.5(3) ?
N30 C3021 H3021a . . . 105.3(18) ?
N30 C3021 H3021b . . . 107(2) ?
C3022 C3021 H3021a . . . 109.6(18) ?
C3022 C3021 H3021b . . . 111(2) ?
H3021a C3021 H3021b . . . 111(3) ?
C3021 C3022 H3022a . . . 110(2) ?
C3021 C3022 H3022b . . . 114(3) ?
C3021 C3022 H3022c . . . 113(3) ?
H3022a C3022 H3022b . . . 113(4) ?
H3022a C3022 H3022c . . . 111(4) ?
H3022b C3022 H3022c . . . 97(4) ?
O31 C31 C32 . . . 119.7(2) ?
O31 C31 C36 . . . 118.35(19) ?
C32 C31 C36 . . . 122.0(2) ?
C31 C32 C33 . . . 117.5(2) ?
C31 C32 C4 . . . 124.5(2) ?
C33 C32 C4 . . . 118.0(2) ?
C32 C33 C34 . . . 122.7(2) ?
C32 C33 H33 . . . 116.0(17) ?
C34 C33 H33 . . . 121.2(17) ?
C33 C34 C341 . . . 119.9(2) ?
C33 C34 C35 . . . 117.2(2) ?
C341 C34 C35 . . . 122.9(2) ?
C34 C341 C342 . . . 110.5(2) ?
C34 C341 C343 . . . 112.0(2) ?
C34 C341 C344 . . . 107.7(2) ?
C342 C341 C343 . . . 107.8(2) ?
C342 C341 C344 . . . 110.2(2) ?
C343 C341 C344 . . . 108.7(3) ?
C341 C342 H342a . . . 108.1(18) ?
C341 C342 H342b . . . 111.6(16) ?
C341 C342 H342c . . . 110(2) ?
H342a C342 H342b . . . 110(2) ?
H342a C342 H342c . . . 108(3) ?
H342b C342 H342c . . . 109(3) ?
C341 C343 H343a . . . 106(2) ?
C341 C343 H343b . . . 109(2) ?
C341 C343 H343c . . . 109.3(17) ?
H343a C343 H343b . . . 116(3) ?
H343a C343 H343c . . . 103(3) ?
H343b C343 H343c . . . 114(2) ?
C341 C344 H344a . . . 112.7(16) ?
C341 C344 H344b . . . 109.8(17) ?
C341 C344 H344c . . . 112.9(17) ?
H344a C344 H344b . . . 111(3) ?
H344a C344 H344c . . . 107(2) ?
H344b C344 H344c . . . 103(2) ?
C34 C35 C36 . . . 122.5(2) ?
C34 C35 H35 . . . 119.3(14) ?
C36 C35 H35 . . . 118.1(14) ?
C31 C36 C35 . . . 118.0(2) ?
C31 C36 C3 . . . 122.9(2) ?
C35 C36 C3 . . . 119.0(2) ?
C22 C3 C36 . . . 108.39(18) ?
C22 C3 H3a . . . 108.5(16) ?
C22 C3 H3b . . . 110.1(15) ?
C36 C3 H3a . . . 113.3(16) ?
C36 C3 H3b . . . 109.4(14) ?
H3a C3 H3b . . . 107(2) ?
Fe1 O41 C41 . . . 164.25(16) ?
O41 C41 C42 . . . 120.2(2) ?
O41 C41 C46 . . . 119.10(18) ?
C42 C41 C46 . . . 120.7(2) ?
C1 C42 C41 . . . 119.1(2) ?
C1 C42 C43 . . . 122.2(2) ?
C41 C42 C43 . . . 118.7(2) ?
C42 C43 C44 . . . 121.9(2) ?
C42 C43 H43 . . . 118.1(15) ?
C44 C43 H43 . . . 120.0(15) ?
C43 C44 C441 . . . 122.1(2) ?
C43 C44 C45 . . . 117.6(2) ?
C441 C44 C45 . . . 120.4(2) ?
C44 C441 C442 . . . 107.6(2) ?
C44 C441 C443 . . . 110.7(2) ?
C44 C441 C444 . . . 112.8(2) ?
C442 C441 C443 . . . 109.2(3) ?
C442 C441 C444 . . . 108.2(3) ?
C443 C441 C444 . . . 108.4(3) ?
C441 C442 H442a . . . 111(2) ?
C441 C442 H442b . . . 106(3) ?
C441 C442 H442c . . . 107(2) ?
H442a C442 H442b . . . 108(3) ?
H442a C442 H442c . . . 110(3) ?
H442b C442 H442c . . . 114(3) ?
C441 C443 H443a . . . 108(2) ?
C441 C443 H443b . . . 108(3) ?
C441 C443 H443c . . . 108(2) ?
H443a C443 H443b . . . 108(4) ?
H443a C443 H443c . . . 106(3) ?
H443b C443 H443c . . . 118(3) ?
C441 C444 H444a . . . 111(2) ?
C441 C444 H444b . . . 111.8(18) ?
C441 C444 H444c . . . 108.1(16) ?
H444a C444 H444b . . . 105(3) ?
H444a C444 H444c . . . 106(3) ?
H444b C444 H444c . . . 114(3) ?
C44 C45 C46 . . . 122.3(2) ?
C44 C45 H45 . . . 120.0(14) ?
C46 C45 H45 . . . 117.6(14) ?
C41 C46 C45 . . . 118.6(2) ?
C41 C46 C4 . . . 119.0(2) ?
C45 C46 C4 . . . 122.4(2) ?
C32 C4 C46 . . . 113.2(2) ?
C32 C4 H4a . . . 110.9(14) ?
C32 C4 H4b . . . 110.4(15) ?
C46 C4 H4a . . . 108.5(14) ?
C46 C4 H4b . . . 107.7(14) ?
H4a C4 H4b . . . 106(2) ?
Cl21 Fe2 Cl22 . . . 109.51(3) ?
Cl21 Fe2 Cl23 . . . 109.70(3) ?
Cl21 Fe2 Cl24 . . . 111.19(3) ?
Cl22 Fe2 Cl23 . . . 107.90(3) ?
Cl22 Fe2 Cl24 . . . 108.09(3) ?
Cl23 Fe2 Cl24 . . . 110.38(3) ?
Cl31 Fe3 Cl32 . . . 105.55(8) ?
Cl31 Fe3 Cl33 . . . 108.93(9) ?
Cl31 Fe3 Cl34 . . . 111.63(12) ?
Cl32 Fe3 Cl33 . . . 108.05(8) ?
Cl32 Fe3 Cl34 . . . 108.72(15) ?
Cl33 Fe3 Cl34 . . . 113.58(13) ?
Cl31' Fe3 Cl32' . . . 112.53(16) ?
Cl31' Fe3 Cl33' . . . 109.50(16) ?
Cl31' Fe3 Cl34' . . . 116.18(19) ?
Cl32' Fe3 Cl33' . . . 108.37(13) ?
Cl32' Fe3 Cl34' . . . 104.84(17) ?
Cl33' Fe3 Cl34' . . . 104.90(16) ?

loop_
_geom_bond_atom_site_label_1
_geom_bond_atom_site_label_2
_geom_bond_site_symmetry_1
_geom_bond_site_symmetry_2
_geom_bond_distance
_geom_bond_publ_flag
Fe1 O11 . . 2.2999(15) ?
Fe1 O102 . . 2.0639(17) ?
Fe1 O21 . . 2.4955(16) ?
Fe1 O202 . . 1.999(2) ?
Fe1 O31 . . 2.3647(16) ?
Fe1 O302 . . 2.0451(19) ?
Fe1 O41 . . 1.7921(16) ?
O11 C101 . . 1.435(3) ?
O11 C11 . . 1.417(3) ?
C101 C102 . . 1.513(4) ?
C101 H101a . . .97(3) ?
C101 H101b . . .98(3) ?
C102 O102 . . 1.257(3) ?
C102 N10 . . 1.315(3) ?
N10 C1011 . . 1.474(4) ?
N10 C1021 . . 1.464(4) ?
C1011 C1012 . . 1.498(5) ?
C1011 H1011a . . .97(3) ?
C1011 H1011b . . .99(3) ?
C1012 H1012a . . .92(5) ?
C1012 H1012b . . .92(5) ?
C1012 H1012c . . 1.04(4) ?
C1021 C1022 . . 1.503(6) ?
C1021 H1021a . . .88(3) ?
C1021 H1021b . . .92(4) ?
C1022 H1022a . . .95(4) ?
C1022 H1022b . . .95(4) ?
C1022 H1022c . . 1.00(5) ?
C11 C12 . . 1.387(3) ?
C11 C16 . . 1.397(3) ?
C12 C13 . . 1.397(3) ?
C12 C2 . . 1.516(3) ?
C13 C14 . . 1.385(3) ?
C13 H13 . . .96(3) ?
C14 C141 . . 1.532(4) ?
C14 C15 . . 1.396(4) ?
C141 C142 . . 1.535(4) ?
C141 C143 . . 1.529(4) ?
C141 C144 . . 1.537(4) ?
C142 H142a . . .93(3) ?
C142 H142b . . 1.05(3) ?
C142 H142c . . .94(3) ?
C143 H143a . . 1.02(4) ?
C143 H143b . . .92(4) ?
C143 H143c . . 1.03(3) ?
C144 H144a . . .94(4) ?
C144 H144b . . 1.04(3) ?
C144 H144c . . .97(3) ?
C15 C16 . . 1.389(4) ?
C15 H15 . . .91(2) ?
C16 C1 . . 1.516(3) ?
C1 C42 . . 1.510(3) ?
C1 H1a . . .97(2) ?
C1 H1b . . .96(3) ?
O21 C201 . . 1.440(3) ?
O21 C21 . . 1.423(3) ?
C201 C202 . . 1.490(4) ?
C201 H201a . . .94(3) ?
C201 H201b . . .90(3) ?
C202 O202 . . 1.264(3) ?
C202 N20 . . 1.316(4) ?
N20 C2011 . . 1.473(7) ?
N20 C2021 . . 1.480(5) ?
C2011 C2012 . . 1.386(9) ?
C2011 H2011a . . 1.04(3) ?
C2011 H2011b . . .93(4) ?
C2012 H2012a . . 1.03(5) ?
C2012 H2012b . . 1.02(5) ?
C2012 H2012c . . .99(4) ?
C2021 C2022 . . 1.501(6) ?
C2021 H2021a . . .89(5) ?
C2021 H2021b . . .99(4) ?
C2022 H2022a . . 1.08(5) ?
C2022 H2022b . . 1.24(6) ?
C2022 H2022c . . 1.05(7) ?
C21 C22 . . 1.398(3) ?
C21 C26 . . 1.386(3) ?
C22 C23 . . 1.397(4) ?
C22 C3 . . 1.515(3) ?
C23 C24 . . 1.391(3) ?
C23 H23 . . .88(2) ?
C24 C241 . . 1.539(4) ?
C24 C25 . . 1.393(3) ?
C241 C242 . . 1.521(5) ?
C241 C243 . . 1.528(4) ?
C241 C244 . . 1.525(4) ?
C242 H242a . . .93(4) ?
C242 H242b . . 1.04(4) ?
C242 H242c . . .93(4) ?
C243 H243a . . 1.01(3) ?
C243 H243b . . .88(4) ?
C243 H243c . . .92(3) ?
C244 H244a . . .98(4) ?
C244 H244b . . .96(3) ?
C244 H244c . . .99(4) ?
C25 C26 . . 1.392(4) ?
C25 H25 . . .87(3) ?
C26 C2 . . 1.514(3) ?
C2 H2a . . .98(3) ?
C2 H2b . . .99(2) ?
O31 C301 . . 1.442(3) ?
O31 C31 . . 1.421(3) ?
C301 C302 . . 1.518(4) ?
C301 H301a . . .95(3) ?
C301 H301b . . 1.01(3) ?
C302 O302 . . 1.247(3) ?
C302 N30 . . 1.323(4) ?
N30 C3011 . . 1.474(5) ?
N30 C3021 . . 1.479(4) ?
C3011 C3012 . . 1.498(7) ?
C3011 H3011a . . 1.05(3) ?
C3011 H3011b . . .92(4) ?
C3012 H3012a . . .91(5) ?
C3012 H3012b . . 1.03(5) ?
C3012 H3012c . . .96(5) ?
C3021 C3022 . . 1.479(7) ?
C3021 H3021a . . 1.02(3) ?
C3021 H3021b . . .94(3) ?
C3022 H3022a . . 1.00(4) ?
C3022 H3022b . . .97(5) ?
C3022 H3022c . . .98(4) ?
C31 C32 . . 1.396(3) ?
C31 C36 . . 1.390(3) ?
C32 C33 . . 1.391(4) ?
C32 C4 . . 1.515(3) ?
C33 C34 . . 1.396(3) ?
C33 H33 . . .93(2) ?
C34 C341 . . 1.529(4) ?
C34 C35 . . 1.389(3) ?
C341 C342 . . 1.532(4) ?
C341 C343 . . 1.533(4) ?
C341 C344 . . 1.527(4) ?
C342 H342a . . 1.00(3) ?
C342 H342b . . 1.01(3) ?
C342 H342c . . .94(3) ?
C343 H343a . . 1.00(4) ?
C343 H343b . . .99(3) ?
C343 H343c . . .95(3) ?
C344 H344a . . .96(3) ?
C344 H344b . . .99(3) ?
C344 H344c . . 1.01(3) ?
C35 C36 . . 1.393(3) ?
C35 H35 . . .93(2) ?
C36 C3 . . 1.517(3) ?
C3 H3a . . .93(3) ?
C3 H3b . . 1.00(2) ?
O41 C41 . . 1.335(3) ?
C41 C42 . . 1.401(3) ?
C41 C46 . . 1.405(3) ?
C42 C43 . . 1.391(3) ?
C43 C44 . . 1.399(3) ?
C43 H43 . . .95(2) ?
C44 C441 . . 1.539(4) ?
C44 C45 . . 1.400(3) ?
C441 C442 . . 1.544(5) ?
C441 C443 . . 1.525(5) ?
C441 C444 . . 1.523(4) ?
C442 H442a . . 1.02(4) ?
C442 H442b . . .98(4) ?
C442 H442c . . 1.02(4) ?
C443 H443a . . 1.01(4) ?
C443 H443b . . 1.04(5) ?
C443 H443c . . .98(3) ?
C444 H444a . . .98(3) ?
C444 H444b . . 1.00(4) ?
C444 H444c . . 1.02(3) ?
C45 C46 . . 1.383(3) ?
C45 H45 . . .95(3) ?
C46 C4 . . 1.509(3) ?
C4 H4a . . 1.00(3) ?
C4 H4b . . .91(3) ?
Fe2 Cl21 . . 2.1912(8) ?
Fe2 Cl22 . . 2.2105(9) ?
Fe2 Cl23 . . 2.1759(8) ?
Fe2 Cl24 . . 2.1942(8) ?
Fe3 Cl31 . . 2.248(2) ?
Fe3 Cl32 . . 2.224(2) ?
Fe3 Cl33 . . 2.157(2) ?
Fe3 Cl34 . . 2.110(4) ?
Fe3 Cl31' . . 2.065(4) ?
Fe3 Cl32' . . 2.155(3) ?
Fe3 Cl33' . . 2.225(3) ?
Fe3 Cl34' . . 2.220(5) ?

loop_
_geom_hbond_atom_site_label_D
_geom_hbond_atom_site_label_H
_geom_hbond_atom_site_label_A
_geom_hbond_site_symmetry_D
_geom_hbond_site_symmetry_H
_geom_hbond_site_symmetry_A
_geom_hbond_distance_DH
_geom_hbond_distance_HA
_geom_hbond_distance_DA
_geom_hbond_angle_DHA
_geom_hbond_publ_flag
? ? ? ? ? ? ? ? ? ? ?

loop_
_geom_torsion_atom_site_label_1
_geom_torsion_atom_site_label_2
_geom_torsion_atom_site_label_3
_geom_torsion_atom_site_label_4
_geom_torsion_site_symmetry_1
_geom_torsion_site_symmetry_2
_geom_torsion_site_symmetry_3
_geom_torsion_site_symmetry_4
_geom_torsion
_geom_torsion_publ_flag
? ? ? ? ? ? ? ? ? ?
